data_7124221
loop_
_publ_author_name
'He, Yan'
'Zheng, Zhi'
'Liu, Yajie'
'Qiao, Jiajie'
'Zhang, Xinying'
'Fan, Xuesen'

_publ_section_title
;
 Selective synthesis of \b-nitrated N-heterocycles and
 N-nitroso-2-alkoxyamine aldehydes from inactivated cyclic amines promoted
 by tBuONO and oxoammonium salt
;
_journal_name_full 'Chemical Communications'
_journal_paper_doi 10.1039/C9CC05963F
_journal_year 2019
_chemical_formula_moiety 'C12 H13 F N2 O2'
_chemical_formula_sum 'C12 H13 F N2 O2'
_chemical_formula_weight 236.24
_space_group_crystal_system monoclinic
_space_group_IT_number 14
_space_group_name_Hall '-P 2ybc'
_space_group_name_H-M_alt 'P 1 21/c 1'
_symmetry_space_group_name_Hall '-P 2ybc'
_symmetry_space_group_name_H-M 'P 1 21/c 1'
_atom_sites_solution_hydrogens geom
_atom_sites_solution_primary direct
_audit_creation_date 2019-06-03
_audit_creation_method
;
Olex2 1.2-alpha
(compiled 2018.07.26 svn.r3523 for OlexSys, GUI svn.r5532)
;
_audit_update_record
;
2019-06-14 deposited with the CCDC.    2019-09-19 downloaded from the CCDC.
;
_cell_angle_alpha 90
_cell_angle_beta 105.716(8)
_cell_angle_gamma 90
_cell_formula_units_Z 4
_cell_length_a 10.3361(8)
_cell_length_b 15.5990(14)
_cell_length_c 7.4565(5)
_cell_measurement_reflns_used 2093
_cell_measurement_temperature 296.83(10)
_cell_measurement_theta_max 72.0370
_cell_measurement_theta_min 4.4300
_cell_volume 1157.29(16)
_computing_cell_refinement 'CrysAlisPro 1.171.40.42a (Rigaku OD, 2019)'
_computing_data_collection 'CrysAlisPro 1.171.40.42a (Rigaku OD, 2019)'
_computing_data_reduction 'CrysAlisPro 1.171.40.42a (Rigaku OD, 2019)'
_computing_molecular_graphics 'Olex2 (Dolomanov et al., 2009)'
_computing_publication_material 'Olex2 (Dolomanov et al., 2009)'
_computing_structure_refinement 'ShelXL (Sheldrick, 2015)'
_computing_structure_solution 'ShelXS (Sheldrick, 2008)'
_diffrn_ambient_environment air
_diffrn_ambient_temperature 296.83(10)
_diffrn_detector 'CCD plate'
_diffrn_detector_area_resol_mean 10.6296
_diffrn_detector_type Atlas
_diffrn_measured_fraction_theta_full 0.998
_diffrn_measured_fraction_theta_max 0.969
_diffrn_measurement_details
;
List of Runs (angles in degrees, time in seconds):

  # Type    Start    End  Width  t~exp~   \w     \q     \k     \f   Frames
#--------------------------------------------------------------------------
  1  \w    -82.00   5.00   1.00    1.00    --  -40.64 105.00-169.00   87
  2  \w     22.00  47.00   1.00    1.00    --   40.64-105.00  90.00   25
  3  \w    104.00 160.00   1.00    1.00    --  103.55 105.00-169.00   56
  4  \w     54.00  79.00   1.00    1.00    --  103.55-105.00  90.00   25
  5  \w   -110.00 -14.00   1.00    1.00    --  -40.64 -57.00   0.00   96
  6  \w      5.00  34.00   1.00    1.00    --   40.64 -99.00 -30.00   29
  7  \w     43.00  86.00   1.00    1.00    --   40.64-125.00  30.00   43
  8  \w    118.00 144.00   1.00    1.00    --  103.55 178.00  30.00   26
  9  \w     60.00  92.00   1.00    1.00    --  103.55 178.00  30.00   32
 10  \w     53.00 111.00   1.00    1.00    --  103.55-111.00 150.00   58
 11  \w    119.00 175.00   1.00    1.00    --  103.55  30.00   0.00   56
 12  \w     82.00 108.00   1.00    1.00    --  103.55  30.00   0.00   26
 13  \w    119.00 175.00   1.00    1.00    --  103.55 111.00 150.00   56
 14  \w    112.00 178.00   1.00    1.00    --  103.55 111.00   0.00   66
 15  \w     52.00 124.00   1.00    1.00    --  103.55 -61.00-120.00   72
;
_diffrn_measurement_device 'four-circle diffractometer'
_diffrn_measurement_device_type 'SuperNova, Dual, Cu at home/near, Atlas'
_diffrn_measurement_method '\w scans'
_diffrn_orient_matrix_type 'CrysAlisPro convention (1999,Acta A55,543-557)'
_diffrn_orient_matrix_UB_11 0.1012625000
_diffrn_orient_matrix_UB_12 0.0738083000
_diffrn_orient_matrix_UB_13 0.0620344000
_diffrn_orient_matrix_UB_21 0.1155753000
_diffrn_orient_matrix_UB_22 -0.0604929000
_diffrn_orient_matrix_UB_23 -0.0104069000
_diffrn_orient_matrix_UB_31 -0.0191386000
_diffrn_orient_matrix_UB_32 0.0253334000
_diffrn_orient_matrix_UB_33 -0.2052490000
_diffrn_radiation_monochromator mirror
_diffrn_radiation_probe x-ray
_diffrn_radiation_type CuK\a
_diffrn_radiation_wavelength 1.54184
_diffrn_reflns_av_R_equivalents 0.0143
_diffrn_reflns_av_unetI/netI 0.0173
_diffrn_reflns_Laue_measured_fraction_full 0.998
_diffrn_reflns_Laue_measured_fraction_max 0.969
_diffrn_reflns_limit_h_max 12
_diffrn_reflns_limit_h_min -12
_diffrn_reflns_limit_k_max 18
_diffrn_reflns_limit_k_min -19
_diffrn_reflns_limit_l_max 6
_diffrn_reflns_limit_l_min -9
_diffrn_reflns_number 5095
_diffrn_reflns_point_group_measured_fraction_full 0.998
_diffrn_reflns_point_group_measured_fraction_max 0.969
_diffrn_reflns_theta_full 67.684
_diffrn_reflns_theta_max 72.300
_diffrn_reflns_theta_min 4.444
_diffrn_source 'micro-focus sealed X-ray tube'
_diffrn_source_type 'SuperNova (Cu) X-ray Source'
_exptl_absorpt_coefficient_mu 0.878
_exptl_absorpt_correction_T_max 1.00000
_exptl_absorpt_correction_T_min 0.89639
_exptl_absorpt_correction_type multi-scan
_exptl_absorpt_process_details
;
CrysAlisPro 1.171.40.42a (Rigaku Oxford Diffraction, 2019)
Empirical absorption correction using spherical harmonics,
 implemented in SCALE3 ABSPACK scaling algorithm.
;
_exptl_crystal_colour 'clear light yellow'
_exptl_crystal_colour_lustre clear
_exptl_crystal_colour_modifier light
_exptl_crystal_colour_primary yellow
_exptl_crystal_density_diffrn 1.356
_exptl_crystal_description block
_exptl_crystal_F_000 496
_exptl_crystal_size_max 0.2
_exptl_crystal_size_mid 0.19
_exptl_crystal_size_min 0.1
_refine_diff_density_max 0.150
_refine_diff_density_min -0.328
_refine_diff_density_rms 0.055
_refine_ls_extinction_method none
_refine_ls_goodness_of_fit_ref 1.074
_refine_ls_hydrogen_treatment constr
_refine_ls_matrix_type full
_refine_ls_number_parameters 155
_refine_ls_number_reflns 2223
_refine_ls_number_restraints 0
_refine_ls_restrained_S_all 1.074
_refine_ls_R_factor_all 0.0649
_refine_ls_R_factor_gt 0.0493
_refine_ls_shift/su_max 0.000
_refine_ls_shift/su_mean 0.000
_refine_ls_structure_factor_coef Fsqd
_refine_ls_weighting_details 'w=1/[\s^2^(Fo^2^)+(0.0860P)^2^+0.1681P] where P=(Fo^2^+2Fc^2^)/3'
_refine_ls_weighting_scheme calc
_refine_ls_wR_factor_gt 0.1291
_refine_ls_wR_factor_ref 0.1557
_reflns_Friedel_coverage 0.000
_reflns_number_gt 1682
_reflns_number_total 2223
_reflns_threshold_expression 'I > 2\s(I)'
_cod_data_source_file c9cc05963f2.cif
_cod_data_source_block hy-20190521
_cod_database_code 7124221
_shelx_shelxl_version_number 2014/7
_chemical_oxdiff_formula 'C1 H1 O1 N1'
_shelx_space_group_comment
;
The symmetry employed for this shelxl refinement is uniquely defined
by the following loop, which should always be used as a source of
symmetry information in preference to the above space-group names.
They are only intended as comments.
;
_shelx_estimated_absorpt_t_max 0.917
_shelx_estimated_absorpt_t_min 0.844
_diffrn_oxdiff_digest_frames
;
011ea2e844e155620fea88e287f30c0a1900029a4f7
;
_reflns_odcompleteness_completeness 99.72
_reflns_odcompleteness_iscentric 1
_reflns_odcompleteness_theta 66.97
_olex2_refinement_description
;
1. Fixed Uiso
 At 1.2 times of:
  All C(H) groups, All C(H,H) groups
 At 1.5 times of:
  All C(H,H,H) groups
2.a Ternary CH refined with riding coordinates:
 C3(H3)
2.b Secondary CH2 refined with riding coordinates:
 C4(H4A,H4B), C5(H5A,H5B)
2.c Aromatic/amide H refined with riding coordinates:
 C1(H1), C7(H7), C8(H8), C10(H10), C11(H11)
2.d Idealised Me refined as rotating group:
 C12(H12A,H12B,H12C)
;
_olex2_submission_special_instructions 'No special instructions were received'
_oxdiff_exptl_absorpt_empirical_details
;
Empirical correction (ABSPACK) includes:
- Absorption correction using spherical harmonics
- Frame scaling
;
_oxdiff_exptl_absorpt_empirical_full_max 1.324
_oxdiff_exptl_absorpt_empirical_full_min 0.796

loop_
_space_group_symop_operation_xyz
'x, y, z'
'-x, y+1/2, -z+1/2'
'-x, -y, -z'
'x, -y-1/2, z-1/2'

loop_
_atom_site_label
_atom_site_type_symbol
_atom_site_fract_x
_atom_site_fract_y
_atom_site_fract_z
_atom_site_U_iso_or_equiv
_atom_site_adp_type
_atom_site_occupancy
_atom_site_site_symmetry_order
_atom_site_calc_flag
_atom_site_refinement_flags_posn
C1 C 0.40954(17) 0.51688(12) 0.7477(2) 0.0511(4) Uani 1 1 d .
H1 H 0.4377 0.5731 0.7757 0.061 Uiso 1 1 calc R
F1 F -0.08303(16) 0.75436(12) 0.7476(2) 0.1156(6) Uani 1 1 d .
N1 N 0.27790(14) 0.49932(9) 0.7142(2) 0.0517(4) Uani 1 1 d .
O1 O 0.72498(16) 0.43358(14) 0.7663(3) 0.0947(6) Uani 1 1 d .
C2 C 0.50339(18) 0.45689(12) 0.7427(2) 0.0521(4) Uani 1 1 d .
N2 N 0.63842(16) 0.48511(12) 0.7860(2) 0.0641(5) Uani 1 1 d .
O2 O 0.66854(14) 0.55972(11) 0.8414(2) 0.0759(5) Uani 1 1 d .
C3 C 0.4718(2) 0.36570(13) 0.6914(3) 0.0604(5) Uani 1 1 d .
H3 H 0.5229 0.3483 0.6043 0.073 Uiso 1 1 calc R
C4 C 0.3219(2) 0.36052(13) 0.5904(3) 0.0644(5) Uani 1 1 d .
H4A H 0.3072 0.3834 0.4654 0.077 Uiso 1 1 calc R
H4B H 0.2942 0.3009 0.5796 0.077 Uiso 1 1 calc R
C5 C 0.2359(2) 0.40983(12) 0.6909(3) 0.0584(5) Uani 1 1 d .
H5A H 0.1424 0.4066 0.6199 0.070 Uiso 1 1 calc R
H5B H 0.2443 0.3842 0.8120 0.070 Uiso 1 1 calc R
C6 C 0.18364(17) 0.56478(12) 0.7191(2) 0.0523(4) Uani 1 1 d .
C7 C 0.07229(18) 0.54671(15) 0.7830(3) 0.0633(5) Uani 1 1 d .
H7 H 0.0584 0.4913 0.8201 0.076 Uiso 1 1 calc R
C8 C -0.0177(2) 0.61076(17) 0.7917(3) 0.0753(6) Uani 1 1 d .
H8 H -0.0931 0.5990 0.8329 0.090 Uiso 1 1 calc R
C9 C 0.0057(2) 0.69126(16) 0.7388(3) 0.0758(7) Uani 1 1 d .
C10 C 0.1142(2) 0.71199(15) 0.6749(3) 0.0773(6) Uani 1 1 d .
H10 H 0.1280 0.7679 0.6411 0.093 Uiso 1 1 calc R
C11 C 0.2025(2) 0.64720(13) 0.6621(3) 0.0648(5) Uani 1 1 d .
H11 H 0.2752 0.6591 0.6150 0.078 Uiso 1 1 calc R
C12 C 0.5088(3) 0.30571(15) 0.8596(3) 0.0801(7) Uani 1 1 d .
H12A H 0.4911 0.2475 0.8185 0.120 Uiso 1 1 calc GR
H12B H 0.4561 0.3199 0.9435 0.120 Uiso 1 1 calc GR
H12C H 0.6025 0.3121 0.9226 0.120 Uiso 1 1 calc GR

loop_
_atom_site_aniso_label
_atom_site_aniso_U_11
_atom_site_aniso_U_22
_atom_site_aniso_U_33
_atom_site_aniso_U_23
_atom_site_aniso_U_13
_atom_site_aniso_U_12
C1 0.0491(9) 0.0546(10) 0.0503(9) 0.0042(7) 0.0148(7) -0.0044(8)
F1 0.0871(10) 0.1177(13) 0.1289(14) -0.0274(10) 0.0066(8) 0.0517(9)
N1 0.0455(8) 0.0483(8) 0.0610(8) 0.0033(7) 0.0141(6) -0.0028(6)
O1 0.0562(9) 0.1188(15) 0.1127(14) -0.0060(11) 0.0288(8) 0.0168(10)
C2 0.0482(9) 0.0605(11) 0.0487(9) 0.0029(8) 0.0149(7) 0.0002(8)
N2 0.0513(9) 0.0828(12) 0.0604(9) 0.0017(9) 0.0187(7) -0.0002(9)
O2 0.0561(8) 0.0924(12) 0.0804(10) -0.0052(9) 0.0207(7) -0.0168(8)
C3 0.0668(12) 0.0605(11) 0.0560(10) -0.0027(8) 0.0202(8) 0.0063(9)
C4 0.0724(13) 0.0612(12) 0.0583(10) -0.0078(9) 0.0154(9) -0.0068(10)
C5 0.0559(10) 0.0522(10) 0.0646(11) 0.0001(8) 0.0121(8) -0.0101(8)
C6 0.0450(9) 0.0567(10) 0.0521(9) 0.0019(8) 0.0078(7) 0.0014(8)
C7 0.0478(10) 0.0737(13) 0.0672(12) 0.0036(10) 0.0134(8) -0.0011(9)
C8 0.0473(10) 0.1019(18) 0.0746(13) -0.0076(13) 0.0131(9) 0.0091(12)
C9 0.0596(12) 0.0831(15) 0.0736(13) -0.0148(12) -0.0013(10) 0.0237(12)
C10 0.0751(14) 0.0635(13) 0.0835(15) 0.0035(11) 0.0047(11) 0.0132(11)
C11 0.0608(11) 0.0575(12) 0.0754(13) 0.0092(9) 0.0175(9) 0.0040(9)
C12 0.0939(17) 0.0633(13) 0.0794(15) 0.0094(11) 0.0171(12) 0.0159(12)

loop_
_atom_type_symbol
_atom_type_description
_atom_type_scat_dispersion_real
_atom_type_scat_dispersion_imag
_atom_type_scat_source
C C 0.0181 0.0091 'International Tables Vol C Tables 4.2.6.8 and 6.1.1.4'
H H 0.0000 0.0000 'International Tables Vol C Tables 4.2.6.8 and 6.1.1.4'
O O 0.0492 0.0322 'International Tables Vol C Tables 4.2.6.8 and 6.1.1.4'
N N 0.0311 0.0180 'International Tables Vol C Tables 4.2.6.8 and 6.1.1.4'
F F 0.0727 0.0534 'International Tables Vol C Tables 4.2.6.8 and 6.1.1.4'

loop_
_geom_angle_atom_site_label_1
_geom_angle_atom_site_label_2
_geom_angle_atom_site_label_3
_geom_angle
N1 C1 H1 118.3
N1 C1 C2 123.39(17)
C2 C1 H1 118.3
C1 N1 C5 118.10(16)
C1 N1 C6 121.10(15)
C6 N1 C5 120.53(14)
C1 C2 N2 116.61(17)
C1 C2 C3 123.98(17)
N2 C2 C3 119.39(16)
O1 N2 C2 118.03(19)
O1 N2 O2 121.40(18)
O2 N2 C2 120.57(17)
C2 C3 H3 108.3
C2 C3 C4 107.43(16)
C2 C3 C12 112.72(17)
C4 C3 H3 108.3
C12 C3 H3 108.3
C12 C3 C4 111.52(18)
C3 C4 H4A 109.1
C3 C4 H4B 109.1
H4A C4 H4B 107.9
C5 C4 C3 112.34(16)
C5 C4 H4A 109.1
C5 C4 H4B 109.1
N1 C5 C4 110.43(15)
N1 C5 H5A 109.6
N1 C5 H5B 109.6
C4 C5 H5A 109.6
C4 C5 H5B 109.6
H5A C5 H5B 108.1
C7 C6 N1 120.10(18)
C11 C6 N1 120.37(16)
C11 C6 C7 119.52(19)
C6 C7 H7 119.9
C8 C7 C6 120.1(2)
C8 C7 H7 120.0
C7 C8 H8 120.6
C9 C8 C7 118.8(2)
C9 C8 H8 120.6
F1 C9 C10 118.2(2)
C8 C9 F1 118.7(2)
C8 C9 C10 123.1(2)
C9 C10 H10 121.0
C9 C10 C11 118.0(2)
C11 C10 H10 121.0
C6 C11 H11 119.8
C10 C11 C6 120.5(2)
C10 C11 H11 119.8
C3 C12 H12A 109.5
C3 C12 H12B 109.5
C3 C12 H12C 109.5
H12A C12 H12B 109.5
H12A C12 H12C 109.5
H12B C12 H12C 109.5

loop_
_geom_bond_atom_site_label_1
_geom_bond_atom_site_label_2
_geom_bond_distance
C1 H1 0.9300
C1 N1 1.343(2)
C1 C2 1.356(2)
F1 C9 1.359(2)
N1 C5 1.458(2)
N1 C6 1.419(2)
O1 N2 1.241(2)
C2 N2 1.415(2)
C2 C3 1.486(3)
N2 O2 1.246(2)
C3 H3 0.9800
C3 C4 1.531(3)
C3 C12 1.528(3)
C4 H4A 0.9700
C4 H4B 0.9700
C4 C5 1.518(3)
C5 H5A 0.9700
C5 H5B 0.9700
C6 C7 1.389(3)
C6 C11 1.384(3)
C7 H7 0.9300
C7 C8 1.379(3)
C8 H8 0.9300
C8 C9 1.357(3)
C9 C10 1.372(3)
C10 H10 0.9300
C10 C11 1.382(3)
C11 H11 0.9300
C12 H12A 0.9600
C12 H12B 0.9600
C12 H12C 0.9600

loop_
_geom_torsion_atom_site_label_1
_geom_torsion_atom_site_label_2
_geom_torsion_atom_site_label_3
_geom_torsion_atom_site_label_4
_geom_torsion
C1 N1 C5 C4 -36.1(2)
C1 N1 C6 C7 -145.47(17)
C1 N1 C6 C11 33.8(2)
C1 C2 N2 O1 -173.60(17)
C1 C2 N2 O2 6.1(3)
C1 C2 C3 C4 17.6(2)
C1 C2 C3 C12 -105.7(2)
F1 C9 C10 C11 -178.54(19)
N1 C1 C2 N2 -178.40(15)
N1 C1 C2 C3 2.9(3)
N1 C6 C7 C8 178.57(17)
N1 C6 C11 C10 -176.99(18)
C2 C1 N1 C5 6.7(2)
C2 C1 N1 C6 -179.27(16)
C2 C3 C4 C5 -46.4(2)
N2 C2 C3 C4 -161.04(16)
N2 C2 C3 C12 75.7(2)
C3 C2 N2 O1 5.1(3)
C3 C2 N2 O2 -175.18(16)
C3 C4 C5 N1 57.1(2)
C5 N1 C6 C7 28.4(2)
C5 N1 C6 C11 -152.28(18)
C6 N1 C5 C4 149.87(16)
C6 C7 C8 C9 -0.8(3)
C7 C6 C11 C10 2.3(3)
C7 C8 C9 F1 -179.92(18)
C7 C8 C9 C10 0.8(4)
C8 C9 C10 C11 0.7(3)
C9 C10 C11 C6 -2.3(3)
C11 C6 C7 C8 -0.8(3)
C12 C3 C4 C5 77.6(2)
